data_4318057
loop_
_publ_author_name
'Konstantin V. Luzyanin'
'Vadim Yu. Kukushkin'
'Maxim L. Kuznetsov'
'Dmitrii A. Garnovskii'
'Matti Haukka'
'Armando J. L. Pombeiro'

_publ_section_title
;
 Novel Reactivity Mode of Hydroxamic Acids: A Metalla-Pinner Reaction
;
_journal_name_full 'Inorganic Chemistry'
_journal_page_first 2981
_journal_page_last 2986
_journal_paper_doi 10.1021/ic025554c
_journal_volume 41
_journal_year 2002
_chemical_formula_sum 'C24 H36 Cl4 N4 O6 Pt S2'
_chemical_formula_weight 877.58
_chemical_name_common trans-[PtCl4(NH=C(Et)ON=C(OH)Ph)2].2(DMSO)
_space_group_IT_number 2
_symmetry_cell_setting triclinic
_symmetry_space_group_name_Hall '-P 1'
_symmetry_space_group_name_H-M 'P -1'
_atom_sites_solution_hydrogens geom
_atom_sites_solution_primary direct
_atom_sites_solution_secondary difmap
_audit_creation_method SHELXL-97
_cell_angle_alpha 87.5620(10)
_cell_angle_beta 75.8560(10)
_cell_angle_gamma 86.9010(10)
_cell_formula_units_Z 1
_cell_length_a 7.9885(2)
_cell_length_b 8.6198(2)
_cell_length_c 12.4855(3)
_cell_measurement_reflns_used 9640
_cell_measurement_temperature 150(2)
_cell_measurement_theta_max 27.485
_cell_measurement_theta_min 0.998
_cell_volume 832.08(3)
_computing_cell_refinement 'Denzo/Scalepack (Otwinowski & Minor, 1997)'
_computing_data_collection 'Collect (Nonius BV, 1997-2000)'
_computing_data_reduction 'Denzo/Scalepack (Otwinowski & Minor, 1997)'
_computing_molecular_graphics 'XP in SHELXTL v.5.1 (Bruker Axs, 1998)'
_computing_publication_material SHELXL-97
_computing_structure_refinement 'SHELXL-97 (Sheldrick, 1997)'
_computing_structure_solution 'SIR97 (Altomare et al., 1997)'
_diffrn_ambient_temperature 150(2)
_diffrn_detector_area_resol_mean 9
_diffrn_measured_fraction_theta_full 0.986
_diffrn_measured_fraction_theta_max 0.986
_diffrn_measurement_device '95mm CCD camera on \k-goniostat'
_diffrn_measurement_device_type KappaCCD
_diffrn_measurement_method CCD
_diffrn_radiation_monochromator 'horizonally mounted graphite crystal'
_diffrn_radiation_source 'fine-focus sealed tube'
_diffrn_radiation_type MoK\a
_diffrn_radiation_wavelength 0.71073
_diffrn_reflns_av_R_equivalents 0.0464
_diffrn_reflns_av_sigmaI/netI 0.0508
_diffrn_reflns_limit_h_max 10
_diffrn_reflns_limit_h_min -10
_diffrn_reflns_limit_k_max 9
_diffrn_reflns_limit_k_min -11
_diffrn_reflns_limit_l_max 16
_diffrn_reflns_limit_l_min -16
_diffrn_reflns_number 7928
_diffrn_reflns_theta_full 27.46
_diffrn_reflns_theta_max 27.46
_diffrn_reflns_theta_min 3.75
_exptl_absorpt_coefficient_mu 4.705
_exptl_absorpt_correction_T_max 0.38569
_exptl_absorpt_correction_T_min 0.21172
_exptl_absorpt_correction_type multi-scan
_exptl_absorpt_process_details 'Xprep in Shelxtl v. 5.1 (Bruker AXS, 1998)'
_exptl_crystal_colour yellow
_exptl_crystal_density_diffrn 1.751
_exptl_crystal_density_method 'not measured'
_exptl_crystal_description block
_exptl_crystal_F_000 434
_exptl_crystal_size_max 0.20
_exptl_crystal_size_mid 0.10
_exptl_crystal_size_min 0.10
_refine_diff_density_max 1.168
_refine_diff_density_min -2.136
_refine_diff_density_rms 0.127
_refine_ls_extinction_method none
_refine_ls_goodness_of_fit_ref 1.058
_refine_ls_hydrogen_treatment mixed
_refine_ls_matrix_type full
_refine_ls_number_parameters 206
_refine_ls_number_reflns 3756
_refine_ls_number_restraints 0
_refine_ls_restrained_S_all 1.058
_refine_ls_R_factor_all 0.0272
_refine_ls_R_factor_gt 0.0270
_refine_ls_shift/su_max 0.000
_refine_ls_shift/su_mean 0.000
_refine_ls_structure_factor_coef Fsqd
_refine_ls_weighting_details 'calc w=1/[\s^2^(Fo^2^)+(0.0126P)^2^+1.3605P] where P=(Fo^2^+2Fc^2^)/3'
_refine_ls_weighting_scheme calc
_refine_ls_wR_factor_gt 0.0648
_refine_ls_wR_factor_ref 0.0650
_reflns_number_gt 3743
_reflns_number_total 3756
_reflns_threshold_expression >2sigma(I)
_cod_data_source_file ic025554c_s2.cif
_cod_data_source_block PtCl4(NH=C(Et)ON=C(OH)Ph)2.2(DMSO)
_cod_depositor_comments
;
The following automatic conversions were performed:

'_symmetry_cell_setting' value 'Triclinic' changed to 'triclinic'
according to the built-in table from CIF Core dictionary named
'cif_core.dic' version 2.4.1 from 2010-06-29.

Automatic conversion script
Id: cif_fix_values 1646 2011-03-28 12:23:43Z adriana 

The following automatic conversions were performed:

data name '_atom_site_symetry_multiplicity' was replaced with
'_atom_site_symmetry_multiplicity' as specified in the replacement
file 'data/replacement-values/replacement_tags.lst'.

Automatic conversion script
Id: cif_correct_tags 9268 2022-04-12 08:56:07Z antanas 
;
_cod_database_code 4318057

loop_
_symmetry_equiv_pos_as_xyz
'x, y, z'
'-x, -y, -z'

loop_
_atom_site_label
_atom_site_type_symbol
_atom_site_fract_x
_atom_site_fract_y
_atom_site_fract_z
_atom_site_U_iso_or_equiv
_atom_site_adp_type
_atom_site_occupancy
_atom_site_symmetry_multiplicity
_atom_site_calc_flag
_atom_site_refinement_flags
_atom_site_disorder_assembly
_atom_site_disorder_group
C1 C -0.1365(4) 0.2203(4) 0.8384(3) 0.0200(6) Uani 1 1 d . . .
C2 C -0.2847(4) 0.3014(4) 0.9158(3) 0.0242(7) Uani 1 1 d . . .
H2A H -0.3066 0.2476 0.9893 0.029 Uiso 1 1 calc R . .
H2B H -0.3901 0.2974 0.8878 0.029 Uiso 1 1 calc R . .
C3 C -0.2456(5) 0.4705(4) 0.9269(4) 0.0342(9) Uani 1 1 d . . .
H3A H -0.1425 0.4743 0.9560 0.051 Uiso 1 1 calc R . .
H3B H -0.3441 0.5221 0.9777 0.051 Uiso 1 1 calc R . .
H3C H -0.2250 0.5238 0.8543 0.051 Uiso 1 1 calc R . .
C4 C 0.0043(4) 0.2375(4) 0.5575(3) 0.0215(6) Uani 1 1 d . . .
C5 C 0.1337(4) 0.1669(4) 0.4645(3) 0.0224(7) Uani 1 1 d . . .
C6 C 0.2456(5) 0.0448(4) 0.4834(3) 0.0251(7) Uani 1 1 d . . .
H6 H 0.2425 0.0093 0.5569 0.030 Uiso 1 1 calc R . .
C7 C 0.3608(5) -0.0248(4) 0.3959(3) 0.0300(8) Uani 1 1 d . . .
H7 H 0.4360 -0.1086 0.4093 0.036 Uiso 1 1 calc R . .
C8 C 0.3668(5) 0.0278(5) 0.2879(3) 0.0330(8) Uani 1 1 d . . .
H8 H 0.4465 -0.0197 0.2277 0.040 Uiso 1 1 calc R . .
C9 C 0.2566(5) 0.1492(5) 0.2688(3) 0.0322(8) Uani 1 1 d . . .
H9 H 0.2609 0.1849 0.1951 0.039 Uiso 1 1 calc R . .
C10 C 0.1394(5) 0.2196(4) 0.3563(3) 0.0279(7) Uani 1 1 d . . .
H10 H 0.0637 0.3029 0.3427 0.033 Uiso 1 1 calc R . .
C98 C 0.2676(6) 0.4274(5) 0.7609(4) 0.0434(11) Uani 1 1 d . . .
C99 C 0.4039(5) 0.6694(5) 0.6312(4) 0.0346(8) Uani 1 1 d . . .
N1 N -0.0280(4) 0.1175(3) 0.8608(2) 0.0203(6) Uani 1 1 d . . .
N2 N 0.0154(4) 0.1946(3) 0.6560(2) 0.0236(6) Uani 1 1 d . . .
O1 O -0.1245(3) 0.2721(3) 0.7338(2) 0.0245(5) Uani 1 1 d . . .
O2 O -0.1110(4) 0.3360(3) 0.5300(2) 0.0290(6) Uani 1 1 d . . .
O99 O 0.5855(4) 0.4110(4) 0.6445(3) 0.0559(9) Uani 1 1 d . . .
S99 S 0.46648(13) 0.52126(12) 0.71859(9) 0.0260(3) Uani 0.883(4) 1 d P A 1
S99B S 0.4325(12) 0.4600(10) 0.6412(7) 0.034(3) Uani 0.117(4) 1 d P A 2
Cl1 Cl 0.08236(12) -0.20913(10) 0.88549(7) 0.02870(19) Uani 1 1 d . . .
Cl2 Cl 0.28236(11) 0.07818(10) 0.96122(7) 0.02814(18) Uani 1 1 d . . .
Pt1 Pt 0.0000 0.0000 1.0000 0.01754(7) Uani 1 2 d S . .
H1 H 0.040(6) 0.079(5) 0.804(4) 0.036(12) Uiso 1 1 d . . .
H2 H -0.199(8) 0.364(7) 0.585(5) 0.061(17) Uiso 1 1 d . . .
H98A H 0.2337 0.3945 0.6972 0.050 Uiso 0.90 1 d P B 3
H98B H 0.1802 0.4985 0.8012 0.050 Uiso 0.90 1 d P C 3
H98C H 0.2810 0.3386 0.8078 0.050 Uiso 0.90 1 d P D 3
H99A H 0.5032 0.7250 0.5935 0.050 Uiso 0.90 1 d P E 3
H99B H 0.3199 0.7400 0.6750 0.050 Uiso 0.90 1 d P F 3
H99C H 0.3543 0.6235 0.5781 0.050 Uiso 0.90 1 d P G 3
H98D H 0.3112 0.3609 0.8116 0.050 Uiso 0.10 1 d P H 4
H98E H 0.1744 0.3779 0.7402 0.050 Uiso 0.10 1 d P I 4
H98F H 0.2248 0.5244 0.7934 0.050 Uiso 0.10 1 d P J 4
H99D H 0.3501 0.7085 0.7025 0.050 Uiso 0.10 1 d P K 4
H99E H 0.3314 0.6960 0.5811 0.050 Uiso 0.10 1 d P L 4
H99F H 0.5141 0.7136 0.6035 0.500 Uiso 0.10 1 d P M 4

loop_
_atom_site_aniso_label
_atom_site_aniso_U_11
_atom_site_aniso_U_22
_atom_site_aniso_U_33
_atom_site_aniso_U_23
_atom_site_aniso_U_13
_atom_site_aniso_U_12
C1 0.0236(16) 0.0205(15) 0.0163(16) -0.0002(12) -0.0055(13) -0.0003(12)
C2 0.0223(16) 0.0281(18) 0.0211(17) -0.0017(13) -0.0039(14) 0.0044(13)
C3 0.038(2) 0.0282(19) 0.034(2) -0.0047(16) -0.0048(17) 0.0068(15)
C4 0.0222(16) 0.0225(16) 0.0210(17) 0.0024(12) -0.0080(13) -0.0021(12)
C5 0.0238(16) 0.0260(17) 0.0180(17) 0.0001(13) -0.0056(13) -0.0040(13)
C6 0.0280(17) 0.0277(18) 0.0197(17) 0.0019(13) -0.0060(14) -0.0023(13)
C7 0.0275(18) 0.0291(19) 0.032(2) -0.0027(15) -0.0039(16) 0.0016(14)
C8 0.0295(19) 0.038(2) 0.028(2) -0.0080(16) 0.0015(16) -0.0048(15)
C9 0.037(2) 0.041(2) 0.0174(18) -0.0004(15) -0.0045(16) -0.0069(16)
C10 0.0288(18) 0.0338(19) 0.0211(18) 0.0013(14) -0.0060(15) -0.0024(14)
C98 0.040(2) 0.029(2) 0.056(3) -0.0004(19) 0.001(2) -0.0051(17)
C99 0.036(2) 0.035(2) 0.032(2) 0.0057(16) -0.0086(17) -0.0006(16)
N1 0.0252(14) 0.0223(14) 0.0125(13) -0.0006(10) -0.0034(11) 0.0022(11)
N2 0.0249(14) 0.0298(15) 0.0143(14) -0.0006(11) -0.0024(11) 0.0050(11)
O1 0.0266(12) 0.0286(13) 0.0165(12) 0.0007(9) -0.0036(10) 0.0071(9)
O2 0.0302(14) 0.0349(14) 0.0205(13) 0.0042(10) -0.0065(11) 0.0083(11)
O99 0.0356(17) 0.054(2) 0.071(3) -0.0039(18) -0.0037(17) 0.0219(15)
S99 0.0260(5) 0.0287(6) 0.0249(6) -0.0008(4) -0.0096(4) 0.0005(4)
S99B 0.042(5) 0.035(5) 0.026(5) -0.008(3) -0.008(4) 0.002(3)
Cl1 0.0387(5) 0.0265(4) 0.0212(4) -0.0087(3) -0.0092(4) 0.0107(3)
Cl2 0.0214(4) 0.0359(5) 0.0257(4) 0.0052(3) -0.0034(3) -0.0040(3)
Pt1 0.01883(10) 0.02027(10) 0.01208(10) -0.00047(6) -0.00170(6) 0.00246(6)

loop_
_atom_type_symbol
_atom_type_description
_atom_type_scat_dispersion_real
_atom_type_scat_dispersion_imag
_atom_type_scat_source
C C 0.0033 0.0016 'International Tables Vol C Tables 4.2.6.8 and 6.1.1.4'
H H 0.0000 0.0000 'International Tables Vol C Tables 4.2.6.8 and 6.1.1.4'
N N 0.0061 0.0033 'International Tables Vol C Tables 4.2.6.8 and 6.1.1.4'
O O 0.0106 0.0060 'International Tables Vol C Tables 4.2.6.8 and 6.1.1.4'
S S 0.1246 0.1234 'International Tables Vol C Tables 4.2.6.8 and 6.1.1.4'
Cl Cl 0.1484 0.1585 'International Tables Vol C Tables 4.2.6.8 and 6.1.1.4'
Pt Pt -1.7033 8.3905 'International Tables Vol C Tables 4.2.6.8 and 6.1.1.4'

loop_
_geom_angle_atom_site_label_1
_geom_angle_atom_site_label_2
_geom_angle_atom_site_label_3
_geom_angle
_geom_angle_site_symmetry_1
_geom_angle_site_symmetry_3
_geom_angle_publ_flag
N1 C1 O1 120.7(3) . . ?
N1 C1 C2 128.6(3) . . ?
O1 C1 C2 110.7(3) . . ?
C1 C2 C3 110.5(3) . . ?
C1 C2 H2A 109.6 . . ?
C3 C2 H2A 109.6 . . ?
C1 C2 H2B 109.6 . . ?
C3 C2 H2B 109.6 . . ?
H2A C2 H2B 108.1 . . ?
C2 C3 H3A 109.5 . . ?
C2 C3 H3B 109.5 . . ?
H3A C3 H3B 109.5 . . ?
C2 C3 H3C 109.5 . . ?
H3A C3 H3C 109.5 . . ?
H3B C3 H3C 109.5 . . ?
N2 C4 O2 127.3(3) . . ?
N2 C4 C5 116.9(3) . . ?
O2 C4 C5 115.8(3) . . ?
C6 C5 C10 119.7(3) . . ?
C6 C5 C4 120.7(3) . . ?
C10 C5 C4 119.6(3) . . ?
C7 C6 C5 120.4(3) . . ?
C7 C6 H6 119.8 . . ?
C5 C6 H6 119.8 . . ?
C6 C7 C8 120.0(4) . . ?
C6 C7 H7 120.0 . . ?
C8 C7 H7 120.0 . . ?
C9 C8 C7 119.8(4) . . ?
C9 C8 H8 120.1 . . ?
C7 C8 H8 120.1 . . ?
C8 C9 C10 120.6(4) . . ?
C8 C9 H9 119.7 . . ?
C10 C9 H9 119.7 . . ?
C9 C10 C5 119.5(4) . . ?
C9 C10 H10 120.3 . . ?
C5 C10 H10 120.3 . . ?
S99B C98 S99 40.2(3) . . ?
S99B C98 H98A 69.9 . . ?
S99 C98 H98A 109.6 . . ?
S99B C98 H98B 129.8 . . ?
S99 C98 H98B 109.4 . . ?
H98A C98 H98B 109.5 . . ?
S99B C98 H98C 118.1 . . ?
S99 C98 H98C 109.5 . . ?
H98A C98 H98C 109.5 . . ?
H98B C98 H98C 109.3 . . ?
S99B C98 H98D 109.7 . . ?
S99 C98 H98D 91.5 . . ?
H98A C98 H98D 125.5 . . ?
H98B C98 H98D 109.4 . . ?
H98C C98 H98D 19.9 . . ?
S99B C98 H98E 108.6 . . ?
S99 C98 H98E 148.3 . . ?
H98A C98 H98E 38.8 . . ?
H98B C98 H98E 86.5 . . ?
H98C C98 H98E 89.5 . . ?
H98D C98 H98E 109.3 . . ?
S99B C98 H98F 109.5 . . ?
S99 C98 H98F 84.1 . . ?
H98A C98 H98F 120.8 . . ?
H98B C98 H98F 25.3 . . ?
H98C C98 H98F 119.5 . . ?
H98D C98 H98F 110.7 . . ?
H98E C98 H98F 109.0 . . ?
S99 C99 S99B 39.6(3) . . ?
S99 C99 H99A 109.5 . . ?
S99B C99 H99A 116.6 . . ?
S99 C99 H99B 109.4 . . ?
S99B C99 H99B 130.9 . . ?
H99A C99 H99B 109.4 . . ?
S99 C99 H99C 109.5 . . ?
S99B C99 H99C 70.7 . . ?
H99A C99 H99C 109.6 . . ?
H99B C99 H99C 109.4 . . ?
S99 C99 H99D 78.9 . . ?
S99B C99 H99D 109.6 . . ?
H99A C99 H99D 113.2 . . ?
H99B C99 H99D 31.8 . . ?
H99C C99 H99D 130.2 . . ?
S99 C99 H99E 145.2 . . ?
S99B C99 H99E 109.0 . . ?
H99A C99 H99E 98.2 . . ?
H99B C99 H99E 79.2 . . ?
H99C C99 H99E 39.0 . . ?
H99D C99 H99E 109.5 . . ?
S99 C99 H99F 98.3 . . ?
S99B C99 H99F 109.4 . . ?
H99A C99 H99F 11.4 . . ?
H99B C99 H99F 112.9 . . ?
H99C C99 H99F 116.6 . . ?
H99D C99 H99F 110.0 . . ?
H99E C99 H99F 109.4 . . ?
C1 N1 Pt1 134.8(2) . . ?
C1 N1 H1 114(3) . . ?
Pt1 N1 H1 111(3) . . ?
C4 N2 O1 108.1(3) . . ?
C1 O1 N2 112.4(2) . . ?
C4 O2 H2 115(4) . . ?
S99B O99 S99 51.4(4) . . ?
O99 S99 C98 105.3(2) . . ?
O99 S99 C99 106.2(2) . . ?
C98 S99 C99 98.7(2) . . ?
O99 S99 H99D 136.6 . . ?
C98 S99 H99D 90.5 . . ?
C99 S99 H99D 30.5 . . ?
O99 S99B C98 116.7(7) . . ?
O99 S99B C99 114.4(6) . . ?
C98 S99B C99 98.0(4) . . ?
O99 S99B H98A 133.7 . . ?
C98 S99B H98A 32.2 . . ?
C99 S99B H98A 105.7 . . ?
O99 S99B H99C 132.5 . . ?
C98 S99B H99C 103.5 . . ?
C99 S99B H99C 31.2 . . ?
H98A S99B H99C 93.8 . . ?
N1 Pt1 N1 180.000(1) . 2_557 ?
N1 Pt1 Cl1 95.38(8) . 2_557 ?
N1 Pt1 Cl1 84.62(8) 2_557 2_557 ?
N1 Pt1 Cl1 84.62(8) . . ?
N1 Pt1 Cl1 95.38(8) 2_557 . ?
Cl1 Pt1 Cl1 180.0 2_557 . ?
N1 Pt1 Cl2 88.38(9) . . ?
N1 Pt1 Cl2 91.62(9) 2_557 . ?
Cl1 Pt1 Cl2 88.89(3) 2_557 . ?
Cl1 Pt1 Cl2 91.11(3) . . ?
N1 Pt1 Cl2 91.62(9) . 2_557 ?
N1 Pt1 Cl2 88.38(9) 2_557 2_557 ?
Cl1 Pt1 Cl2 91.11(3) 2_557 2_557 ?
Cl1 Pt1 Cl2 88.89(3) . 2_557 ?
Cl2 Pt1 Cl2 180.0 . 2_557 ?

loop_
_geom_bond_atom_site_label_1
_geom_bond_atom_site_label_2
_geom_bond_distance
_geom_bond_site_symmetry_2
_geom_bond_publ_flag
C1 N1 1.277(4) . ?
C1 O1 1.345(4) . ?
C1 C2 1.494(4) . ?
C2 C3 1.527(5) . ?
C2 H2A 0.9900 . ?
C2 H2B 0.9900 . ?
C3 H3A 0.9800 . ?
C3 H3B 0.9800 . ?
C3 H3C 0.9800 . ?
C4 N2 1.291(4) . ?
C4 O2 1.316(4) . ?
C4 C5 1.481(5) . ?
C5 C6 1.394(5) . ?
C5 C10 1.398(5) . ?
C6 C7 1.380(5) . ?
C6 H6 0.9500 . ?
C7 C8 1.395(6) . ?
C7 H7 0.9500 . ?
C8 C9 1.382(6) . ?
C8 H8 0.9500 . ?
C9 C10 1.391(5) . ?
C9 H9 0.9500 . ?
C10 H10 0.9500 . ?
C98 S99B 1.758(10) . ?
C98 S99 1.775(4) . ?
C98 H98A 0.9587 . ?
C98 H98B 0.9613 . ?
C98 H98C 0.9606 . ?
C98 H98D 0.9512 . ?
C98 H98E 0.9706 . ?
C98 H98F 0.9546 . ?
C99 S99 1.775(4) . ?
C99 S99B 1.810(10) . ?
C99 H99A 0.9594 . ?
C99 H99B 0.9612 . ?
C99 H99C 0.9592 . ?
C99 H99D 0.9562 . ?
C99 H99E 0.9639 . ?
C99 H99F 0.9574 . ?
N1 Pt1 2.028(3) . ?
N1 H1 0.85(5) . ?
N2 O1 1.443(4) . ?
O2 H2 0.88(6) . ?
O99 S99B 1.281(10) . ?
O99 S99 1.486(3) . ?
S99 H99D 1.8473 . ?
S99B H98A 1.6886 . ?
S99B H99C 1.7457 . ?
Cl1 Pt1 2.3147(8) . ?
Cl2 Pt1 2.3193(8) . ?
Pt1 N1 2.028(3) 2_557 ?
Pt1 Cl1 2.3147(8) 2_557 ?
Pt1 Cl2 2.3193(8) 2_557 ?

loop_
_geom_hbond_atom_site_label_D
_geom_hbond_atom_site_label_H
_geom_hbond_atom_site_label_A
_geom_hbond_distance_DH
_geom_hbond_distance_HA
_geom_hbond_distance_DA
_geom_hbond_angle_DHA
_geom_hbond_site_symmetry_A
N1 H1 N2 0.85(5) 2.11(5) 2.559(4) 113(4) .
O2 H2 O1 0.88(6) 2.19(6) 2.558(4) 104(5) .

loop_
_geom_torsion_atom_site_label_1
_geom_torsion_atom_site_label_2
_geom_torsion_atom_site_label_3
_geom_torsion_atom_site_label_4
_geom_torsion
_geom_torsion_site_symmetry_1
_geom_torsion_site_symmetry_2
_geom_torsion_site_symmetry_3
_geom_torsion_site_symmetry_4
_geom_torsion_publ_flag
N1 C1 C2 C3 108.0(4) . . . . ?
O1 C1 C2 C3 -70.7(4) . . . . ?
N2 C4 C5 C6 8.6(5) . . . . ?
O2 C4 C5 C6 -170.5(3) . . . . ?
N2 C4 C5 C10 -173.8(3) . . . . ?
O2 C4 C5 C10 7.1(5) . . . . ?
C10 C5 C6 C7 -0.4(5) . . . . ?
C4 C5 C6 C7 177.2(3) . . . . ?
C5 C6 C7 C8 0.6(5) . . . . ?
C6 C7 C8 C9 -0.4(6) . . . . ?
C7 C8 C9 C10 0.0(6) . . . . ?
C8 C9 C10 C5 0.1(6) . . . . ?
C6 C5 C10 C9 0.1(5) . . . . ?
C4 C5 C10 C9 -177.6(3) . . . . ?
O1 C1 N1 Pt1 -176.8(2) . . . . ?
C2 C1 N1 Pt1 4.6(6) . . . . ?
O2 C4 N2 O1 0.9(5) . . . . ?
C5 C4 N2 O1 -178.1(3) . . . . ?
N1 C1 O1 N2 2.2(4) . . . . ?
C2 C1 O1 N2 -178.9(3) . . . . ?
C4 N2 O1 C1 172.4(3) . . . . ?
S99B O99 S99 C98 50.6(6) . . . . ?
S99B O99 S99 C99 -53.5(6) . . . . ?
S99B C98 S99 O99 -42.9(5) . . . . ?
S99B C98 S99 C99 66.6(5) . . . . ?
S99B C99 S99 O99 44.3(5) . . . . ?
S99B C99 S99 C98 -64.6(5) . . . . ?
S99 O99 S99B C98 -57.3(5) . . . . ?
S99 O99 S99B C99 56.3(4) . . . . ?
S99 C98 S99B O99 58.5(5) . . . . ?
S99 C98 S99B C99 -64.0(4) . . . . ?
S99 C99 S99B O99 -58.7(5) . . . . ?
S99 C99 S99B C98 65.5(4) . . . . ?
C1 N1 Pt1 N1 172(100) . . . 2_557 ?
C1 N1 Pt1 Cl1 -39.0(3) . . . 2_557 ?
C1 N1 Pt1 Cl1 141.0(3) . . . . ?
C1 N1 Pt1 Cl2 -127.7(3) . . . . ?
C1 N1 Pt1 Cl2 52.3(3) . . . 2_557 ?
